data_4343851
loop_
_publ_author_name
'Gal, Z.A.'
'Mallinson, P.R.'
'Orchard, H.J.'
'Clarke, S.J.'

_publ_section_title
;
 Synthesis and structure of alkaline earth silicon nitrides: Ba Si N2, Sr
 Si N2, and Ca Si N2
;
_journal_name_full 'Inorganic Chemistry'
_journal_page_first 3998
_journal_page_last 4006
_journal_volume 43
_journal_year 2004
_chemical_formula_sum 'N2 Si Sr'
_chemical_name_systematic 'Sr Si N2'
_space_group_IT_number 14
_symmetry_space_group_name_Hall '-P 2ybc'
_symmetry_space_group_name_H-M 'P 1 21/c 1'
_cell_angle_alpha 90
_cell_angle_beta 113.518
_cell_angle_gamma 90
_cell_formula_units_Z 4
_cell_length_a 5.98139
_cell_length_b 7.32121
_cell_length_c 5.50425
_cell_volume 221.015
_citation_journal_id_ASTM INOCAJ
_cod_data_source_file Gal_INOCAJ_2004_453.cif
_cod_data_source_block N2Si1Sr1
_cod_original_cell_volume 221.0149
_cod_original_formula_sum 'N2 Si1 Sr1'
_cod_database_code 4343851

loop_
_symmetry_equiv_pos_as_xyz
x,y,z
-x,y+1/2,-z+1/2
-x,-y,-z
x,-y-1/2,z-1/2

loop_
_atom_site_label
_atom_site_type_symbol
_atom_site_fract_x
_atom_site_fract_y
_atom_site_fract_z
_atom_site_occupancy
_atom_site_U_iso_or_equiv
Sr1 Sr+2 0.33876 0.57382 0.1755 1 0.0
N1 N-3 0.20829 0.58773 0.58406 1 0.0
Si1 Si+4 0.1049 0.1419 0.0682 1 0.0
N2 N-3 0.21543 0.22439 0.3862 1 0.0
